data_7239463
loop_
_publ_author_name
'Jiao, Wei-Hua'
'Xu, Ting-Ting'
'Yu, Hao-Bing'
'Mu, Feng-Rong'
'Li, Jia'
'Li, Yu-Shan'
'Yang, Fan'
'Han, Bing-Nan'
'Lin, Hou-Wen'

_publ_section_title
;
 Dysidaminones A--M, cytotoxic and NF-\kB inhibitory sesquiterpene
 aminoquinones from the South China Sea sponge Dysidea fragilis
;
_journal_issue 18
_journal_name_full 'RSC Adv.'
_journal_page_first 9236
_journal_paper_doi 10.1039/C3RA47265E
_journal_volume 4
_journal_year 2014
_chemical_absolute_configuration ad
_chemical_formula_sum 'C25 H37 N O2'
_chemical_formula_weight 383.56
_space_group_IT_number 4
_space_group_name_Hall 'P 2yb'
_space_group_name_H-M_alt 'P 1 21 1'
_symmetry_cell_setting monoclinic
_symmetry_space_group_name_H-M 'P 1 21 1'
_atom_sites_solution_hydrogens geom
_atom_sites_solution_primary direct
_atom_sites_solution_secondary difmap
_audit_creation_method SHELXL-97
_cell_angle_alpha 90.00
_cell_angle_beta 97.0310(10)
_cell_angle_gamma 90.00
_cell_formula_units_Z 2
_cell_length_a 11.8655(2)
_cell_length_b 6.34770(10)
_cell_length_c 14.6161(2)
_cell_measurement_reflns_used 4579
_cell_measurement_temperature 140(2)
_cell_measurement_theta_max 68.67
_cell_measurement_theta_min 3.05
_cell_volume 1092.59(3)
_computing_cell_refinement 'Bruker SAINT'
_computing_data_collection 'Bruker APEX2'
_computing_data_reduction 'Bruker SAINT'
_computing_molecular_graphics 'Bruker SHELXTL'
_computing_publication_material 'Bruker SHELXTL'
_computing_structure_refinement 'SHELXL-97 (Sheldrick, 2008)'
_computing_structure_solution 'SHELXS-97 (Sheldrick, 2008)'
_diffrn_ambient_temperature 140(2)
_diffrn_measured_fraction_theta_full 0.978
_diffrn_measured_fraction_theta_max 0.978
_diffrn_measurement_device_type 'Bruker APEX-II CCD'
_diffrn_measurement_method '\f and \w scans'
_diffrn_radiation_monochromator graphite
_diffrn_radiation_source 'fine-focus sealed tube'
_diffrn_radiation_type CuK\a
_diffrn_radiation_wavelength 1.54178
_diffrn_reflns_av_R_equivalents 0.0321
_diffrn_reflns_av_sigmaI/netI 0.0435
_diffrn_reflns_limit_h_max 14
_diffrn_reflns_limit_h_min -14
_diffrn_reflns_limit_k_max 6
_diffrn_reflns_limit_k_min -7
_diffrn_reflns_limit_l_max 17
_diffrn_reflns_limit_l_min -17
_diffrn_reflns_number 7829
_diffrn_reflns_theta_full 67.98
_diffrn_reflns_theta_max 67.98
_diffrn_reflns_theta_min 3.05
_exptl_absorpt_coefficient_mu 0.559
_exptl_absorpt_correction_T_max 0.9780
_exptl_absorpt_correction_T_min 0.9159
_exptl_absorpt_correction_type multi-scan
_exptl_absorpt_process_details sadabs
_exptl_crystal_colour brown
_exptl_crystal_density_diffrn 1.166
_exptl_crystal_density_method 'not measured'
_exptl_crystal_description block
_exptl_crystal_F_000 420
_exptl_crystal_size_max 0.16
_exptl_crystal_size_mid 0.05
_exptl_crystal_size_min 0.04
_refine_diff_density_max 0.178
_refine_diff_density_min -0.180
_refine_diff_density_rms 0.039
_refine_ls_abs_structure_details 'Flack H D (1983), Acta Cryst. A39, 876-881'
_refine_ls_abs_structure_Flack 0.1(2)
_refine_ls_extinction_method none
_refine_ls_goodness_of_fit_ref 0.992
_refine_ls_hydrogen_treatment constr
_refine_ls_matrix_type full
_refine_ls_number_parameters 259
_refine_ls_number_reflns 3165
_refine_ls_number_restraints 1
_refine_ls_restrained_S_all 0.992
_refine_ls_R_factor_all 0.0427
_refine_ls_R_factor_gt 0.0408
_refine_ls_shift/su_max 0.032
_refine_ls_shift/su_mean 0.004
_refine_ls_structure_factor_coef Fsqd
_refine_ls_weighting_details 'calc w=1/[\s^2^(Fo^2^)+(0.1074P)^2^+0.0000P] where P=(Fo^2^+2Fc^2^)/3'
_refine_ls_weighting_scheme calc
_refine_ls_wR_factor_gt 0.1195
_refine_ls_wR_factor_ref 0.1225
_reflns_number_gt 3050
_reflns_number_total 3165
_reflns_threshold_expression >2sigma(I)
_cod_data_source_file c3ra47265e.txt
_cod_data_source_block cu_dm13180_0m
_cod_depositor_comments
;
The following automatic conversions were performed:

data item '_symmetry_cell_setting' value 'Monoclinic' was changed to
'monoclinic' in accordance with the
/home/saulius/struct/COD-crude-data/automatic-downloads/DataCite-retrospective/RSC/depositions/lib/dictionaries/cif_core.dic
dictionary named 'cif_core.dic' version 2.4.2 last updated on
2011-04-26.

Automatic conversion script
Id: cif_fix_values 6909 2019-04-08 15:41:33Z antanas 
;
_cod_original_sg_symbol_H-M P2(1)
_cod_database_code 7239463

loop_
_symmetry_equiv_pos_as_xyz
'x, y, z'
'-x, y+1/2, -z'

loop_
_atom_site_label
_atom_site_type_symbol
_atom_site_fract_x
_atom_site_fract_y
_atom_site_fract_z
_atom_site_U_iso_or_equiv
_atom_site_adp_type
_atom_site_occupancy
_atom_site_symmetry_multiplicity
_atom_site_calc_flag
_atom_site_refinement_flags
N1 N 0.29554(10) 0.3414(3) 0.45674(9) 0.0271(3) Uani 1 1 d .
H1 H 0.3655 0.3060 0.4493 0.033 Uiso 1 1 calc R
O1 O 0.07699(11) 0.8575(3) 0.59106(10) 0.0438(4) Uani 1 1 d .
O2 O 0.47907(9) 0.5511(3) 0.53457(9) 0.0383(4) Uani 1 1 d .
C1 C 0.08456(14) 1.0520(4) 0.79243(13) 0.0387(5) Uani 1 1 d .
H1A H 0.0648 1.1745 0.8292 0.046 Uiso 1 1 calc R
H1B H 0.0700 1.0897 0.7263 0.046 Uiso 1 1 calc R
C2 C 0.01353(13) 0.8635(5) 0.81223(15) 0.0501(7) Uani 1 1 d .
H2A H -0.0665 0.9082 0.8113 0.060 Uiso 1 1 calc R
H2B H 0.0166 0.7575 0.7629 0.060 Uiso 1 1 calc R
C3 C 0.05273(16) 0.7645(4) 0.90310(15) 0.0446(6) Uani 1 1 d .
H3 H 0.0050 0.6616 0.9256 0.054 Uiso 1 1 calc R
C4 C 0.15025(15) 0.8103(3) 0.95509(13) 0.0343(4) Uani 1 1 d .
C5 C 0.23461(13) 0.9698(3) 0.92464(11) 0.0240(4) Uani 1 1 d .
C6 C 0.35673(13) 0.8886(3) 0.94770(12) 0.0300(4) Uani 1 1 d .
H6A H 0.3763 0.8840 1.0155 0.036 Uiso 1 1 calc R
H6B H 0.3616 0.7433 0.9239 0.036 Uiso 1 1 calc R
C7 C 0.44202(13) 1.0270(4) 0.90637(13) 0.0364(5) Uani 1 1 d .
H7A H 0.5189 0.9670 0.9222 0.044 Uiso 1 1 calc R
H7B H 0.4416 1.1690 0.9344 0.044 Uiso 1 1 calc R
C8 C 0.41757(14) 1.0480(4) 0.80168(13) 0.0332(4) Uani 1 1 d .
H8 H 0.4231 0.9037 0.7752 0.040 Uiso 1 1 calc R
C9 C 0.29502(15) 1.1293(3) 0.77070(12) 0.0290(4) Uani 1 1 d .
C10 C 0.21003(13) 0.9946(3) 0.81788(11) 0.0243(4) Uani 1 1 d .
H10 H 0.2174 0.8492 0.7930 0.029 Uiso 1 1 calc R
C11 C 0.1777(2) 0.7080(4) 1.04817(15) 0.0499(6) Uani 1 1 d .
H11A H 0.1176 0.6075 1.0581 0.075 Uiso 1 1 calc R
H11B H 0.1828 0.8164 1.0963 0.075 Uiso 1 1 calc R
H11C H 0.2504 0.6337 1.0507 0.075 Uiso 1 1 calc R
C12 C 0.22158(15) 1.1732(3) 0.98048(12) 0.0316(4) Uani 1 1 d .
H12A H 0.1503 1.2434 0.9571 0.047 Uiso 1 1 calc R
H12B H 0.2855 1.2677 0.9742 0.047 Uiso 1 1 calc R
H12C H 0.2207 1.1375 1.0456 0.047 Uiso 1 1 calc R
C13 C 0.5113(2) 1.1809(5) 0.76753(18) 0.0566(7) Uani 1 1 d .
H13A H 0.5174 1.3155 0.8006 0.085 Uiso 1 1 calc R
H13B H 0.4929 1.2072 0.7013 0.085 Uiso 1 1 calc R
H13C H 0.5837 1.1054 0.7787 0.085 Uiso 1 1 calc R
C14 C 0.2837(2) 1.3666(4) 0.78857(15) 0.0476(6) Uani 1 1 d .
H14A H 0.2031 1.4047 0.7835 0.071 Uiso 1 1 calc R
H14B H 0.3205 1.4461 0.7430 0.071 Uiso 1 1 calc R
H14C H 0.3203 1.4004 0.8506 0.071 Uiso 1 1 calc R
C15 C 0.26879(17) 1.1072(3) 0.66314(13) 0.0356(4) Uani 1 1 d .
H15A H 0.1907 1.1602 0.6454 0.043 Uiso 1 1 calc R
H15B H 0.3206 1.2042 0.6355 0.043 Uiso 1 1 calc R
C16 C 0.27695(14) 0.8965(3) 0.61754(11) 0.0280(4) Uani 1 1 d .
C17 C 0.16942(13) 0.7808(3) 0.57895(12) 0.0290(4) Uani 1 1 d .
C18 C 0.17755(13) 0.5898(3) 0.52675(11) 0.0268(4) Uani 1 1 d .
H18 H 0.1099 0.5165 0.5045 0.032 Uiso 1 1 calc R
C19 C 0.27927(13) 0.5113(3) 0.50839(11) 0.0247(4) Uani 1 1 d .
C20 C 0.38635(13) 0.6214(3) 0.54804(11) 0.0268(4) Uani 1 1 d .
C21 C 0.37676(13) 0.8138(3) 0.60012(11) 0.0287(4) Uani 1 1 d .
H21 H 0.4446 0.8855 0.6232 0.034 Uiso 1 1 calc R
C22 C 0.20286(14) 0.2133(3) 0.41266(12) 0.0297(4) Uani 1 1 d .
H22A H 0.1480 0.3044 0.3745 0.036 Uiso 1 1 calc R
H22B H 0.1627 0.1460 0.4605 0.036 Uiso 1 1 calc R
C23 C 0.24644(16) 0.0438(4) 0.35212(13) 0.0362(4) Uani 1 1 d .
H23 H 0.3054 -0.0404 0.3910 0.043 Uiso 1 1 calc R
C24 C 0.1499(2) -0.1044(4) 0.31590(16) 0.0504(6) Uani 1 1 d .
H24A H 0.0959 -0.0294 0.2712 0.076 Uiso 1 1 calc R
H24B H 0.1110 -0.1533 0.3673 0.076 Uiso 1 1 calc R
H24C H 0.1809 -0.2257 0.2858 0.076 Uiso 1 1 calc R
C25 C 0.30119(16) 0.1394(4) 0.27301(14) 0.0449(6) Uani 1 1 d .
H25A H 0.2462 0.2302 0.2363 0.067 Uiso 1 1 calc R
H25B H 0.3253 0.0265 0.2340 0.067 Uiso 1 1 calc R
H25C H 0.3674 0.2231 0.2978 0.067 Uiso 1 1 calc R

loop_
_atom_site_aniso_label
_atom_site_aniso_U_11
_atom_site_aniso_U_22
_atom_site_aniso_U_33
_atom_site_aniso_U_23
_atom_site_aniso_U_13
_atom_site_aniso_U_12
N1 0.0203(6) 0.0304(9) 0.0304(6) -0.0049(7) 0.0019(5) 0.0017(6)
O1 0.0323(6) 0.0511(10) 0.0472(7) -0.0129(7) 0.0012(5) 0.0152(7)
O2 0.0220(5) 0.0474(10) 0.0462(7) -0.0155(7) 0.0070(5) -0.0029(6)
C1 0.0299(8) 0.0492(13) 0.0360(9) -0.0105(10) -0.0004(7) 0.0148(9)
C2 0.0210(7) 0.0783(19) 0.0514(10) -0.0290(13) 0.0055(7) -0.0059(10)
C3 0.0372(9) 0.0508(15) 0.0504(11) -0.0203(11) 0.0239(8) -0.0187(10)
C4 0.0412(9) 0.0274(11) 0.0374(9) -0.0097(9) 0.0181(7) -0.0056(8)
C5 0.0241(7) 0.0215(9) 0.0265(7) -0.0034(7) 0.0039(6) 0.0007(6)
C6 0.0282(7) 0.0309(11) 0.0300(7) -0.0021(8) -0.0006(6) 0.0035(8)
C7 0.0226(7) 0.0462(13) 0.0395(9) -0.0126(9) 0.0005(6) -0.0051(8)
C8 0.0273(7) 0.0352(11) 0.0384(9) -0.0109(9) 0.0097(7) -0.0125(8)
C9 0.0395(9) 0.0176(9) 0.0305(8) -0.0019(7) 0.0063(7) -0.0041(7)
C10 0.0240(7) 0.0193(9) 0.0292(8) -0.0032(7) 0.0014(6) 0.0025(6)
C11 0.0800(14) 0.0344(12) 0.0399(10) 0.0002(10) 0.0255(10) -0.0099(12)
C12 0.0356(8) 0.0260(11) 0.0334(8) -0.0080(8) 0.0055(7) -0.0009(7)
C13 0.0523(11) 0.0632(18) 0.0583(13) -0.0215(13) 0.0236(10) -0.0351(13)
C14 0.0832(15) 0.0216(12) 0.0398(10) -0.0022(9) 0.0141(10) -0.0037(11)
C15 0.0520(10) 0.0239(11) 0.0322(9) 0.0042(8) 0.0096(8) 0.0031(9)
C16 0.0373(8) 0.0234(10) 0.0233(7) 0.0032(7) 0.0042(6) 0.0008(7)
C17 0.0280(7) 0.0323(11) 0.0268(7) 0.0048(8) 0.0038(6) 0.0071(8)
C18 0.0229(7) 0.0292(11) 0.0276(7) 0.0008(7) 0.0006(6) 0.0005(7)
C19 0.0232(7) 0.0277(10) 0.0231(7) 0.0032(7) 0.0026(5) -0.0008(7)
C20 0.0247(7) 0.0315(10) 0.0249(7) 0.0003(7) 0.0065(6) -0.0025(7)
C21 0.0285(7) 0.0311(11) 0.0272(7) -0.0029(8) 0.0059(6) -0.0087(8)
C22 0.0267(7) 0.0301(10) 0.0312(8) -0.0015(8) -0.0011(6) -0.0020(8)
C23 0.0414(9) 0.0296(11) 0.0343(8) -0.0061(9) -0.0086(7) 0.0095(9)
C24 0.0676(13) 0.0311(14) 0.0462(11) -0.0051(10) -0.0185(10) -0.0014(11)
C25 0.0403(9) 0.0555(15) 0.0385(10) -0.0137(10) 0.0033(8) 0.0162(11)

loop_
_atom_type_symbol
_atom_type_description
_atom_type_scat_dispersion_real
_atom_type_scat_dispersion_imag
_atom_type_scat_source
C C 0.0181 0.0091 'International Tables Vol C Tables 4.2.6.8 and 6.1.1.4'
H H 0.0000 0.0000 'International Tables Vol C Tables 4.2.6.8 and 6.1.1.4'
N N 0.0311 0.0180 'International Tables Vol C Tables 4.2.6.8 and 6.1.1.4'
O O 0.0492 0.0322 'International Tables Vol C Tables 4.2.6.8 and 6.1.1.4'

loop_
_geom_angle_atom_site_label_1
_geom_angle_atom_site_label_2
_geom_angle_atom_site_label_3
_geom_angle
C19 N1 C22 123.02(13)
C19 N1 H1 118.5
C22 N1 H1 118.5
C2 C1 C10 108.23(18)
C2 C1 H1A 110.1
C10 C1 H1A 110.1
C2 C1 H1B 110.1
C10 C1 H1B 110.1
H1A C1 H1B 108.4
C3 C2 C1 112.55(16)
C3 C2 H2A 109.1
C1 C2 H2A 109.1
C3 C2 H2B 109.1
C1 C2 H2B 109.1
H2A C2 H2B 107.8
C4 C3 C2 124.7(2)
C4 C3 H3 117.7
C2 C3 H3 117.7
C3 C4 C11 119.7(2)
C3 C4 C5 122.08(19)
C11 C4 C5 118.15(17)
C4 C5 C6 110.37(16)
C4 C5 C12 106.76(13)
C6 C5 C12 108.48(14)
C4 C5 C10 108.01(14)
C6 C5 C10 108.01(13)
C12 C5 C10 115.18(14)
C7 C6 C5 112.04(16)
C7 C6 H6A 109.2
C5 C6 H6A 109.2
C7 C6 H6B 109.2
C5 C6 H6B 109.2
H6A C6 H6B 107.9
C6 C7 C8 113.23(14)
C6 C7 H7A 108.9
C8 C7 H7A 108.9
C6 C7 H7B 108.9
C8 C7 H7B 108.9
H7A C7 H7B 107.7
C13 C8 C7 108.59(16)
C13 C8 C9 114.41(19)
C7 C8 C9 112.10(14)
C13 C8 H8 107.1
C7 C8 H8 107.1
C9 C8 H8 107.1
C14 C9 C10 112.99(15)
C14 C9 C8 111.89(18)
C10 C9 C8 108.89(15)
C14 C9 C15 104.27(16)
C10 C9 C15 109.68(14)
C8 C9 C15 108.97(14)
C1 C10 C9 115.27(15)
C1 C10 C5 108.88(13)
C9 C10 C5 116.70(13)
C1 C10 H10 104.9
C9 C10 H10 104.9
C5 C10 H10 104.9
C4 C11 H11A 109.5
C4 C11 H11B 109.5
H11A C11 H11B 109.5
C4 C11 H11C 109.5
H11A C11 H11C 109.5
H11B C11 H11C 109.5
C5 C12 H12A 109.5
C5 C12 H12B 109.5
H12A C12 H12B 109.5
C5 C12 H12C 109.5
H12A C12 H12C 109.5
H12B C12 H12C 109.5
C8 C13 H13A 109.5
C8 C13 H13B 109.5
H13A C13 H13B 109.5
C8 C13 H13C 109.5
H13A C13 H13C 109.5
H13B C13 H13C 109.5
C9 C14 H14A 109.5
C9 C14 H14B 109.5
H14A C14 H14B 109.5
C9 C14 H14C 109.5
H14A C14 H14C 109.5
H14B C14 H14C 109.5
C16 C15 C9 120.49(16)
C16 C15 H15A 107.2
C9 C15 H15A 107.2
C16 C15 H15B 107.2
C9 C15 H15B 107.2
H15A C15 H15B 106.8
C21 C16 C15 122.41(17)
C21 C16 C17 117.33(17)
C15 C16 C17 119.87(16)
O1 C17 C18 121.76(17)
O1 C17 C16 118.51(19)
C18 C17 C16 119.68(14)
C19 C18 C17 121.99(16)
C19 C18 H18 119.0
C17 C18 H18 119.0
N1 C19 C18 126.56(16)
N1 C19 C20 114.64(13)
C18 C19 C20 118.80(17)
O2 C20 C21 121.36(16)
O2 C20 C19 120.15(17)
C21 C20 C19 118.48(14)
C16 C21 C20 123.64(16)
C16 C21 H21 118.2
C20 C21 H21 118.2
N1 C22 C23 111.12(14)
N1 C22 H22A 109.4
C23 C22 H22A 109.4
N1 C22 H22B 109.4
C23 C22 H22B 109.4
H22A C22 H22B 108.0
C25 C23 C22 111.53(18)
C25 C23 C24 110.78(18)
C22 C23 C24 110.07(16)
C25 C23 H23 108.1
C22 C23 H23 108.1
C24 C23 H23 108.1
C23 C24 H24A 109.5
C23 C24 H24B 109.5
H24A C24 H24B 109.5
C23 C24 H24C 109.5
H24A C24 H24C 109.5
H24B C24 H24C 109.5
C23 C25 H25A 109.5
C23 C25 H25B 109.5
H25A C25 H25B 109.5
C23 C25 H25C 109.5
H25A C25 H25C 109.5
H25B C25 H25C 109.5

loop_
_geom_bond_atom_site_label_1
_geom_bond_atom_site_label_2
_geom_bond_distance
N1 C19 1.344(2)
N1 C22 1.453(2)
N1 H1 0.8800
O1 C17 1.232(2)
O2 C20 1.225(2)
C1 C2 1.512(4)
C1 C10 1.534(2)
C1 H1A 0.9900
C1 H1B 0.9900
C2 C3 1.491(4)
C2 H2A 0.9900
C2 H2B 0.9900
C3 C4 1.336(3)
C3 H3 0.9500
C4 C11 1.507(3)
C4 C5 1.528(2)
C5 C6 1.536(2)
C5 C12 1.545(2)
C5 C10 1.560(2)
C6 C7 1.520(3)
C6 H6A 0.9900
C6 H6B 0.9900
C7 C8 1.528(3)
C7 H7A 0.9900
C7 H7B 0.9900
C8 C13 1.528(3)
C8 C9 1.557(2)
C8 H8 1.0000
C9 C14 1.538(3)
C9 C10 1.547(2)
C9 C15 1.571(2)
C10 H10 1.0000
C11 H11A 0.9800
C11 H11B 0.9800
C11 H11C 0.9800
C12 H12A 0.9800
C12 H12B 0.9800
C12 H12C 0.9800
C13 H13A 0.9800
C13 H13B 0.9800
C13 H13C 0.9800
C14 H14A 0.9800
C14 H14B 0.9800
C14 H14C 0.9800
C15 C16 1.503(3)
C15 H15A 0.9900
C15 H15B 0.9900
C16 C21 1.348(2)
C16 C17 1.519(2)
C17 C18 1.442(3)
C18 C19 1.362(2)
C18 H18 0.9500
C19 C20 1.503(2)
C20 C21 1.451(3)
C21 H21 0.9500
C22 C23 1.523(3)
C22 H22A 0.9900
C22 H22B 0.9900
C23 C25 1.520(3)
C23 C24 1.526(3)
C23 H23 1.0000
C24 H24A 0.9800
C24 H24B 0.9800
C24 H24C 0.9800
C25 H25A 0.9800
C25 H25B 0.9800
C25 H25C 0.9800

loop_
_geom_torsion_atom_site_label_1
_geom_torsion_atom_site_label_2
_geom_torsion_atom_site_label_3
_geom_torsion_atom_site_label_4
_geom_torsion
C10 C1 C2 C3 44.7(2)
C1 C2 C3 C4 -11.0(3)
C2 C3 C4 C11 176.7(2)
C2 C3 C4 C5 -1.3(3)
C3 C4 C5 C6 -138.51(19)
C11 C4 C5 C6 43.4(2)
C3 C4 C5 C12 103.8(2)
C11 C4 C5 C12 -74.3(2)
C3 C4 C5 C10 -20.6(2)
C11 C4 C5 C10 161.29(17)
C4 C5 C6 C7 171.74(14)
C12 C5 C6 C7 -71.61(18)
C10 C5 C6 C7 53.87(19)
C5 C6 C7 C8 -57.7(2)
C6 C7 C8 C13 -177.33(18)
C6 C7 C8 C9 55.3(2)
C13 C8 C9 C14 -48.7(2)
C7 C8 C9 C14 75.5(2)
C13 C8 C9 C10 -174.32(16)
C7 C8 C9 C10 -50.1(2)
C13 C8 C9 C15 66.1(2)
C7 C8 C9 C15 -169.70(17)
C2 C1 C10 C9 158.33(15)
C2 C1 C10 C5 -68.31(19)
C14 C9 C10 C1 56.4(2)
C8 C9 C10 C1 -178.62(15)
C15 C9 C10 C1 -59.5(2)
C14 C9 C10 C5 -73.2(2)
C8 C9 C10 C5 51.7(2)
C15 C9 C10 C5 170.89(15)
C4 C5 C10 C1 54.5(2)
C6 C5 C10 C1 173.83(16)
C12 C5 C10 C1 -64.8(2)
C4 C5 C10 C9 -172.93(14)
C6 C5 C10 C9 -53.6(2)
C12 C5 C10 C9 67.86(18)
C14 C9 C15 C16 177.00(18)
C10 C9 C15 C16 -61.7(2)
C8 C9 C15 C16 57.4(2)
C9 C15 C16 C21 -80.6(2)
C9 C15 C16 C17 106.8(2)
C21 C16 C17 O1 -177.36(17)
C15 C16 C17 O1 -4.4(2)
C21 C16 C17 C18 0.5(2)
C15 C16 C17 C18 173.45(15)
O1 C17 C18 C19 175.92(18)
C16 C17 C18 C19 -1.8(2)
C22 N1 C19 C18 -0.5(3)
C22 N1 C19 C20 179.79(15)
C17 C18 C19 N1 -176.41(16)
C17 C18 C19 C20 3.2(3)
N1 C19 C20 O2 -2.2(2)
C18 C19 C20 O2 178.15(17)
N1 C19 C20 C21 176.33(14)
C18 C19 C20 C21 -3.4(2)
C15 C16 C21 C20 -173.53(15)
C17 C16 C21 C20 -0.7(3)
O2 C20 C21 C16 -179.38(18)
C19 C20 C21 C16 2.2(3)
C19 N1 C22 C23 175.02(15)
N1 C22 C23 C25 -63.4(2)
N1 C22 C23 C24 173.26(16)
